data_4319572
loop_
_publ_author_name
'Lourdes N. Pangan'
'Yasuro Kawano'
'Mamoru Shimoi'

_publ_section_title
;
 Synthesis of nido-[1-OMe-2,3-(Cp*Ru)2{\m-P(OMe)2}B3H5]: Methoxy Transfer
 from Phosphorus to Boron and Cluster Core Rearrangement
;
_journal_name_full 'Inorganic Chemistry'
_journal_page_first 1985
_journal_page_last 1986
_journal_paper_doi 10.1021/ic001334s
_journal_volume 40
_journal_year 2001
_chemical_compound_source '[{Cp*Ru(mu-H)}2B3H7], P(OMe)3 '
_chemical_formula_analytical C23H44B3O3PRu2
_chemical_formula_moiety Cp*2Ru2(P(OMe)2)(BOMe)(B2H5)
_chemical_formula_structural '[(Cp*Ru)2(mu-P(OMe)2)(BOMe)(B2H5)]'
_chemical_formula_sum 'C23 H44 B3 O3 P Ru2'
_chemical_formula_weight 634.18
_chemical_name_systematic
; 
(mu-hapto4-methoxyboranyl)(mu-hapto4-pentahydrodiboranyl)(mu-dimethoxyphosphido)
bis(pentamethylcyclopentadienylruthenium) ? 
;
_space_group_IT_number 15
_symmetry_cell_setting monoclinic
_symmetry_space_group_name_Hall '-C 2yc'
_symmetry_space_group_name_H-M 'C 1 2/c 1'
_atom_sites_solution_hydrogens geom
_atom_sites_solution_primary direct
_atom_sites_solution_secondary difmap
_audit_creation_method SHELXL
_cell_angle_alpha 90.00
_cell_angle_beta 123.255(9)
_cell_angle_gamma 90.00
_cell_formula_units_Z 8
_cell_length_a 28.212(3)
_cell_length_b 15.0577(10)
_cell_length_c 15.700(2)
_cell_measurement_temperature 298(2)
_cell_measurement_theta_max 26.4
_cell_measurement_theta_min 8.3
_cell_volume 5577.3(12)
_computing_cell_refinement 'UNICS-III (Sakurai, 1976)'
_computing_data_collection 'COLLECT (RIGAKU)'
_computing_molecular_graphics ORTEP
_computing_structure_refinement 'SHELXL-93 (Sheldrick, 1993)'
_computing_structure_solution 'SHELXS-86 (Sheldrick, 1990)'
_diffrn_ambient_temperature 298(2)
_diffrn_measurement_device 'RIGAKU AFC5'
_diffrn_measurement_method omega-2theta
_diffrn_radiation_monochromator graphite
_diffrn_radiation_source 'fine-focus sealed tube'
_diffrn_radiation_type MoK\a
_diffrn_radiation_wavelength 0.71069
_diffrn_reflns_av_R_equivalents 0.0455
_diffrn_reflns_av_sigmaI/netI 0.0389
_diffrn_reflns_limit_h_max 30
_diffrn_reflns_limit_h_min -28
_diffrn_reflns_limit_k_max 17
_diffrn_reflns_limit_k_min 0
_diffrn_reflns_limit_l_max 0
_diffrn_reflns_limit_l_min -18
_diffrn_reflns_number 3664
_diffrn_reflns_theta_max 25.00
_diffrn_reflns_theta_min 1.60
_diffrn_standards_decay_% 0.02
_diffrn_standards_interval_count 150
_diffrn_standards_number 3
_exptl_absorpt_coefficient_mu 1.145
_exptl_crystal_colour orange
_exptl_crystal_density_diffrn 1.515
_exptl_crystal_description plate
_exptl_crystal_F_000 2592
_exptl_crystal_size_max 0.40
_exptl_crystal_size_mid 0.30
_exptl_crystal_size_min 0.30
_refine_diff_density_max 0.394
_refine_diff_density_min -0.348
_refine_diff_density_rms 0.075
_refine_ls_extinction_coef 0.00216(13)
_refine_ls_extinction_expression Fc^*^=kFc[1+0.001xFc^2^\l^3^/sin(2\q)]^-1/4^
_refine_ls_extinction_method SHELXL
_refine_ls_goodness_of_fit_all 0.271
_refine_ls_goodness_of_fit_obs 0.268
_refine_ls_hydrogen_treatment
;
H(1)-H(5) were found by the difference Fourier
synthesis and refined isotropically.  Methyl hydrogen atoms were idealized.
;
_refine_ls_matrix_type full
_refine_ls_number_parameters 323
_refine_ls_number_reflns 3456
_refine_ls_number_restraints 0
_refine_ls_restrained_S_all 0.271
_refine_ls_restrained_S_obs 0.268
_refine_ls_R_factor_all 0.0341
_refine_ls_R_factor_obs 0.0335
_refine_ls_shift/esd_max -0.070
_refine_ls_shift/esd_mean 0.002
_refine_ls_structure_factor_coef Fsqd
_refine_ls_weighting_details 'w=1/[\s^2^(Fo^2^)+(0.2633P)^2^+527.4892P] where P=(Fo^2^+2Fc^2^)/3'
_refine_ls_weighting_scheme calc
_refine_ls_wR_factor_all 0.1048
_refine_ls_wR_factor_obs 0.1028
_reflns_number_observed 3412
_reflns_number_total 3456
_reflns_observed_criterion >3sigma(I)
_cod_data_source_file ic001334s.cif
_cod_data_source_block nido-[1-(OMe)-2,3-(Cp*Ru)2-2,3-(mu-P(OMe)2)(B3H5)]
_cod_depositor_comments
;
The following automatic conversions were performed:

'_refine_ls_weighting_scheme' value 'calc
w=1/[\s^2^(Fo^2^)+(0.2633P)^2^+527.4892P] where P=(Fo^2^+2Fc^2^)/3'
was changed to 'calc'. New tag '_refine_ls_weighting_details' was
created. The value of the new tag was set to
'w=1/[\s^2^(Fo^2^)+(0.2633P)^2^+527.4892P] where P=(Fo^2^+2Fc^2^)/3'.

Automatic conversion script
Id: cif_fix_values 3143 2015-03-26 13:38:13Z robertas 
;
_cod_original_cell_volume 5577.1(10)
_cod_database_code 4319572

loop_
_symmetry_equiv_pos_as_xyz
'x, y, z'
'x, -y, z+1/2'
'x+1/2, y+1/2, z'
'x+1/2, -y+1/2, z+1/2'
'-x, -y, -z'
'-x, y, -z-1/2'
'-x+1/2, -y+1/2, -z'
'-x+1/2, y+1/2, -z-1/2'

loop_
_atom_site_aniso_label
_atom_site_aniso_U_11
_atom_site_aniso_U_22
_atom_site_aniso_U_33
_atom_site_aniso_U_23
_atom_site_aniso_U_13
_atom_site_aniso_U_12
Ru1 0.0341(3) 0.0291(2) 0.0289(3) -0.0007(2) 0.0158(2) -0.0019(2)
Ru2 0.0361(3) 0.0345(3) 0.0292(3) -0.0015(2) 0.0161(2) 0.0028(2)
P 0.0342(8) 0.0540(9) 0.0348(8) -0.0036(7) 0.0186(6) -0.0050(7)
O1 0.050(3) 0.051(3) 0.057(3) 0.000(2) 0.037(2) -0.005(2)
O2 0.054(3) 0.081(4) 0.071(3) -0.008(3) 0.032(3) -0.030(3)
O3 0.052(3) 0.144(5) 0.054(3) -0.017(3) 0.034(3) 0.011(3)
C1 0.072(5) 0.037(3) 0.042(3) 0.009(3) 0.028(3) 0.012(3)
C2 0.043(4) 0.040(3) 0.059(4) 0.006(3) 0.014(3) 0.013(3)
C3 0.070(4) 0.038(3) 0.059(4) 0.015(3) 0.043(4) 0.019(3)
C4 0.068(5) 0.034(3) 0.044(4) -0.005(3) 0.010(3) 0.008(3)
C5 0.057(4) 0.035(3) 0.085(5) 0.023(3) 0.042(4) 0.010(3)
C6 0.064(4) 0.055(4) 0.034(3) 0.006(3) 0.029(3) 0.006(3)
C7 0.061(4) 0.058(4) 0.032(3) 0.009(3) 0.021(3) 0.016(3)
C8 0.040(4) 0.083(5) 0.027(3) -0.004(3) 0.011(3) 0.005(3)
C10 0.058(4) 0.053(4) 0.029(3) 0.001(3) 0.017(3) 0.013(3)
C9 0.057(4) 0.058(4) 0.029(3) -0.005(3) 0.016(3) -0.005(3)
B1 0.044(4) 0.031(3) 0.034(3) 0.002(2) 0.019(3) 0.001(3)
B2 0.042(4) 0.041(4) 0.043(4) -0.002(3) 0.022(3) -0.006(3)
B3 0.049(4) 0.038(4) 0.041(4) -0.002(3) 0.022(3) 0.002(3)
C11 0.158(9) 0.087(6) 0.045(4) 0.012(4) 0.049(5) 0.038(6)
C12 0.036(4) 0.067(5) 0.122(8) 0.005(5) 0.015(5) 0.004(3)
C13 0.139(9) 0.082(6) 0.106(7) 0.035(5) 0.097(7) 0.057(6)
C14 0.105(7) 0.048(5) 0.082(6) -0.030(4) -0.013(5) 0.016(4)
C15 0.100(7) 0.064(5) 0.180(11) 0.048(6) 0.088(8) 0.007(5)
C16 0.088(6) 0.088(6) 0.056(4) 0.017(4) 0.040(4) -0.004(5)
C17 0.116(7) 0.074(5) 0.056(5) 0.020(4) 0.043(5) 0.044(5)
C18 0.045(4) 0.144(9) 0.055(5) 0.002(5) 0.017(4) 0.007(5)
C19 0.101(6) 0.061(5) 0.041(4) -0.016(3) 0.016(4) -0.022(4)
C20 0.078(6) 0.081(5) 0.051(4) -0.009(4) 0.030(4) 0.025(4)
C21 0.067(5) 0.092(6) 0.100(7) -0.004(5) 0.057(5) -0.020(5)
C22 0.068(6) 0.167(11) 0.110(8) -0.035(8) 0.049(6) -0.066(7)
C23 0.063(5) 0.129(8) 0.114(8) -0.062(7) 0.053(6) -0.007(5)

loop_
_atom_site_label
_atom_site_type_symbol
_atom_site_fract_x
_atom_site_fract_y
_atom_site_fract_z
_atom_site_U_iso_or_equiv
_atom_site_thermal_displace_type
_atom_site_occupancy
_atom_site_calc_flag
_atom_site_refinement_flags
_atom_site_disorder_group
Ru1 Ru 0.16822(2) 0.20655(3) 0.22256(3) 0.0314(2) Uani 1 d . .
Ru2 Ru 0.08774(2) 0.31000(3) 0.04584(3) 0.0342(2) Uani 1 d . .
P P 0.07673(6) 0.23231(11) 0.15423(11) 0.0411(4) Uani 1 d . .
O1 O 0.2131(2) 0.3036(3) 0.0976(3) 0.0487(11) Uani 1 d . .
O2 O 0.0356(2) 0.1467(4) 0.1111(4) 0.0703(15) Uani 1 d . .
O3 O 0.0524(2) 0.2722(5) 0.2187(4) 0.081(2) Uani 1 d . .
C1 C 0.2193(3) 0.1137(4) 0.3534(5) 0.052(2) Uani 1 d . .
C2 C 0.2518(3) 0.1379(4) 0.3133(5) 0.054(2) Uani 1 d . .
C3 C 0.2244(3) 0.1046(4) 0.2134(5) 0.052(2) Uani 1 d . .
C4 C 0.1736(3) 0.0640(4) 0.1902(5) 0.060(2) Uani 1 d . .
C5 C 0.1715(3) 0.0670(4) 0.2792(6) 0.057(2) Uani 1 d . .
C6 C 0.0799(3) 0.3595(4) -0.0973(4) 0.050(2) Uani 1 d . .
C7 C 0.0317(3) 0.3885(5) -0.0973(4) 0.052(2) Uani 1 d . .
C8 C 0.0009(3) 0.3141(5) -0.1002(5) 0.054(2) Uani 1 d . .
C10 C 0.0785(3) 0.2644(4) -0.0991(4) 0.050(2) Uani 1 d . .
C9 C 0.0306(3) 0.2374(5) -0.0991(4) 0.052(2) Uani 1 d . .
B1 B 0.1791(3) 0.3077(4) 0.1368(5) 0.0378(15) Uani 1 d . .
B2 B 0.2014(3) 0.3460(5) 0.2600(5) 0.042(2) Uani 1 d . .
B3 B 0.1523(3) 0.4078(5) 0.1522(5) 0.044(2) Uani 1 d . .
C11 C 0.2371(5) 0.1241(6) 0.4631(6) 0.100(3) Uani 1 d . .
H11A H 0.2043(6) 0.1361(51) 0.4653(7) 0.150 Uiso 1 calc R .
H11B H 0.2634(26) 0.1725(34) 0.4939(18) 0.150 Uiso 1 calc R .
H11C H 0.2549(30) 0.0703(20) 0.4998(16) 0.150 Uiso 1 calc R .
C12 C 0.3093(3) 0.1820(6) 0.3741(8) 0.090(3) Uani 1 d . .
H12A H 0.3184(13) 0.2066(40) 0.3284(8) 0.135 Uiso 1 calc R .
H12B H 0.3374(5) 0.1388(11) 0.4172(40) 0.135 Uiso 1 calc R .
H12C H 0.3086(9) 0.2285(31) 0.4152(41) 0.135 Uiso 1 calc R .
C13 C 0.2481(5) 0.1045(6) 0.1478(7) 0.094(3) Uani 1 d . .
H13A H 0.2715(27) 0.0530(27) 0.1631(42) 0.141 Uiso 1 calc R .
H13B H 0.2704(26) 0.1571(26) 0.1612(42) 0.141 Uiso 1 calc R .
H13C H 0.2176(5) 0.1034(50) 0.0773(8) 0.141 Uiso 1 calc R .
C14 C 0.1341(4) 0.0086(5) 0.0970(7) 0.112(4) Uani 1 d . .
H14A H 0.0956(5) 0.0192(46) 0.0762(41) 0.168 Uiso 1 calc R .
H14B H 0.1429(26) -0.0532(6) 0.1130(21) 0.168 Uiso 1 calc R .
H14C H 0.1387(27) 0.0246(42) 0.0428(23) 0.168 Uiso 1 calc R .
C15 C 0.1288(4) 0.0223(6) 0.2930(9) 0.109(4) Uani 1 d . .
H15A H 0.1437(15) -0.0336(26) 0.3269(57) 0.163 Uiso 1 calc R .
H15B H 0.0946(13) 0.0125(49) 0.2277(10) 0.163 Uiso 1 calc R .
H15C H 0.1209(26) 0.0594(25) 0.3335(52) 0.163 Uiso 1 calc R .
C16 C 0.1211(4) 0.4172(6) -0.1039(6) 0.077(2) Uani 1 d . .
H16A H 0.1053(11) 0.4334(33) -0.1736(8) 0.115 Uiso 1 calc R .
H16B H 0.1559(10) 0.3852(15) -0.0784(42) 0.115 Uiso 1 calc R .
H16C H 0.1286(20) 0.4698(19) -0.0639(37) 0.115 Uiso 1 calc R .
C17 C 0.0153(4) 0.4840(6) -0.1041(6) 0.084(3) Uani 1 d . .
H17A H 0.0000(26) 0.5053(13) -0.1720(14) 0.126 Uiso 1 calc R .
H17B H 0.0481(6) 0.5184(8) -0.0568(36) 0.126 Uiso 1 calc R .
H17C H -0.0128(20) 0.4895(8) -0.0878(48) 0.126 Uiso 1 calc R .
C18 C -0.0558(3) 0.3147(7) -0.1122(6) 0.087(3) Uani 1 d . .
H18A H -0.0602(12) 0.2611(21) -0.0842(47) 0.130 Uiso 1 calc R .
H18B H -0.0854(3) 0.3185(47) -0.1832(7) 0.130 Uiso 1 calc R .
H18C H -0.0580(11) 0.3650(25) -0.0769(44) 0.130 Uiso 1 calc R .
C19 C 0.0088(4) 0.1427(5) -0.1155(5) 0.080(3) Uani 1 d . .
H19A H -0.0223(18) 0.1354(13) -0.1849(14) 0.120 Uiso 1 calc R .
H19B H -0.0037(25) 0.1305(14) -0.0708(35) 0.120 Uiso 1 calc R .
H19C H 0.0387(9) 0.1024(6) -0.1011(47) 0.120 Uiso 1 calc R .
C20 C 0.1188(3) 0.2073(5) -0.1084(6) 0.073(2) Uani 1 d . .
H20A H 0.1568(5) 0.2285(25) -0.0628(35) 0.109 Uiso 1 calc R .
H20B H 0.1094(17) 0.2095(33) -0.1771(13) 0.109 Uiso 1 calc R .
H20C H 0.1161(19) 0.1472(9) -0.0912(45) 0.109 Uiso 1 calc R .
C21 C 0.2592(3) 0.3620(6) 0.1325(7) 0.080(3) Uani 1 d . .
H21A H 0.2722(18) 0.3595(32) 0.0873(28) 0.121 Uiso 1 calc R .
H21B H 0.2894(11) 0.3447(26) 0.1997(21) 0.121 Uiso 1 calc R .
H21C H 0.2475(8) 0.4214(9) 0.1342(47) 0.121 Uiso 1 calc R .
C22 C -0.0166(4) 0.1350(9) 0.1035(8) 0.115(4) Uani 1 d . .
H22A H -0.0093(4) 0.1253(59) 0.1701(11) 0.172 Uiso 1 calc R .
H22B H -0.0362(18) 0.0846(36) 0.0610(56) 0.172 Uiso 1 calc R .
H22C H -0.0395(16) 0.1872(25) 0.0741(62) 0.172 Uiso 1 calc R .
C23 C 0.0782(4) 0.3256(7) 0.2963(8) 0.100(4) Uani 1 d . .
H23A H 0.0521(10) 0.3455(44) 0.3133(40) 0.150 Uiso 1 calc R .
H23B H 0.0925(29) 0.3758(26) 0.2794(21) 0.150 Uiso 1 calc R .
H23C H 0.1092(21) 0.2948(16) 0.3534(18) 0.150 Uiso 1 calc R .
H5 H 0.0980(25) 0.3952(40) 0.1192(44) 0.047(16) Uiso 1 d . .
H4 H 0.1572(26) 0.4741(44) 0.1297(47) 0.055(18) Uiso 1 d . .
H2 H 0.2437(26) 0.3645(39) 0.3130(44) 0.044(16) Uiso 1 d . .
H1 H 0.1782(24) 0.2849(38) 0.2917(45) 0.045(17) Uiso 1 d . .
H3 H 0.1677(25) 0.4021(42) 0.2452(45) 0.048(17) Uiso 1 d . .

loop_
_atom_type_symbol
_atom_type_description
_atom_type_scat_dispersion_real
_atom_type_scat_dispersion_imag
_atom_type_scat_source
Ru Ru -1.4200 0.8360 'International Tables Vol C Tables 4.2.6.8 and 6.1.1.4'
P P 0.1023 0.0942 'International Tables Vol C Tables 4.2.6.8 and 6.1.1.4'
O O 0.0106 0.0060 'International Tables Vol C Tables 4.2.6.8 and 6.1.1.4'
C C 0.0033 0.0016 'International Tables Vol C Tables 4.2.6.8 and 6.1.1.4'
B B 0.0013 0.0007 'International Tables Vol C Tables 4.2.6.8 and 6.1.1.4'
H H 0.0000 0.0000 'International Tables Vol C Tables 4.2.6.8 and 6.1.1.4'

loop_
_geom_angle_atom_site_label_1
_geom_angle_atom_site_label_2
_geom_angle_atom_site_label_3
_geom_angle
_geom_angle_site_symmetry_1
_geom_angle_site_symmetry_3
_geom_angle_publ_flag
B1 Ru1 P 95.7(2) . . ?
B1 Ru1 C2 105.3(3) . . ?
P Ru1 C2 158.7(2) . . ?
B1 Ru1 C4 119.0(3) . . ?
P Ru1 C4 105.3(2) . . ?
C2 Ru1 C4 61.3(2) . . ?
B1 Ru1 C1 140.5(3) . . ?
P Ru1 C1 123.1(2) . . ?
C2 Ru1 C1 36.9(3) . . ?
C4 Ru1 C1 61.2(2) . . ?
B1 Ru1 B2 47.3(2) . . ?
P Ru1 B2 99.8(2) . . ?
C2 Ru1 B2 97.1(3) . . ?
C4 Ru1 B2 152.9(3) . . ?
C1 Ru1 B2 112.2(3) . . ?
B1 Ru1 C3 95.5(2) . . ?
P Ru1 C3 139.1(2) . . ?
C2 Ru1 C3 36.5(2) . . ?
C4 Ru1 C3 36.5(3) . . ?
C1 Ru1 C3 61.0(2) . . ?
B2 Ru1 C3 116.4(3) . . ?
B1 Ru1 C5 155.4(3) . . ?
P Ru1 C5 97.9(2) . . ?
C2 Ru1 C5 61.2(2) . . ?
C4 Ru1 C5 37.2(3) . . ?
C1 Ru1 C5 36.1(2) . . ?
B2 Ru1 C5 147.7(3) . . ?
C3 Ru1 C5 61.1(2) . . ?
B1 Ru1 Ru2 47.8(2) . . ?
P Ru1 Ru2 49.41(4) . . ?
C2 Ru1 Ru2 149.4(2) . . ?
C4 Ru1 Ru2 114.5(2) . . ?
C1 Ru1 Ru2 171.4(2) . . ?
B2 Ru1 Ru2 75.1(2) . . ?
C3 Ru1 Ru2 120.8(2) . . ?
C5 Ru1 Ru2 135.9(2) . . ?
B1 Ru1 H1 82.2(22) . . ?
P Ru1 H1 85.5(22) . . ?
C2 Ru1 H1 100.7(22) . . ?
C4 Ru1 H1 154.2(22) . . ?
C1 Ru1 H1 93.2(22) . . ?
B2 Ru1 H1 36.8(22) . . ?
C3 Ru1 H1 135.1(22) . . ?
C5 Ru1 H1 119.2(22) . . ?
Ru2 Ru1 H1 90.4(22) . . ?
B1 Ru2 P 95.9(2) . . ?
B1 Ru2 B3 47.4(2) . . ?
P Ru2 B3 100.0(2) . . ?
B1 Ru2 C9 127.1(3) . . ?
P Ru2 C9 101.4(2) . . ?
B3 Ru2 C9 158.4(3) . . ?
B1 Ru2 C7 126.9(3) . . ?
P Ru2 C7 136.5(2) . . ?
B3 Ru2 C7 103.9(3) . . ?
C9 Ru2 C7 61.2(3) . . ?
B1 Ru2 C10 95.6(2) . . ?
P Ru2 C10 128.8(2) . . ?
B3 Ru2 C10 123.7(3) . . ?
C9 Ru2 C10 36.8(2) . . ?
C7 Ru2 C10 61.4(2) . . ?
B1 Ru2 C8 155.6(3) . . ?
P Ru2 C8 105.2(2) . . ?
B3 Ru2 C8 136.9(3) . . ?
C9 Ru2 C8 36.9(2) . . ?
C7 Ru2 C8 36.3(3) . . ?
C10 Ru2 C8 61.5(2) . . ?
B1 Ru2 C6 95.3(2) . . ?
P Ru2 C6 163.0(2) . . ?
B3 Ru2 C6 97.0(3) . . ?
C9 Ru2 C6 61.6(2) . . ?
C7 Ru2 C6 36.9(2) . . ?
C10 Ru2 C6 37.0(2) . . ?
C8 Ru2 C6 61.5(3) . . ?
B1 Ru2 Ru1 48.1(2) . . ?
P Ru2 Ru1 49.32(4) . . ?
B3 Ru2 Ru1 75.4(2) . . ?
C9 Ru2 Ru1 117.6(2) . . ?
C7 Ru2 Ru1 173.7(2) . . ?
C10 Ru2 Ru1 113.6(2) . . ?
C8 Ru2 Ru1 146.3(2) . . ?
C6 Ru2 Ru1 136.7(2) . . ?
B1 Ru2 H5 82.0(21) . . ?
P Ru2 H5 85.3(21) . . ?
B3 Ru2 H5 36.7(21) . . ?
C9 Ru2 H5 148.5(20) . . ?
C7 Ru2 H5 92.7(20) . . ?
C10 Ru2 H5 145.7(21) . . ?
C8 Ru2 H5 111.5(20) . . ?
C6 Ru2 H5 108.9(21) . . ?
Ru1 Ru2 H5 90.2(20) . . ?
O2 P O3 96.0(3) . . ?
O2 P Ru1 116.2(2) . . ?
O3 P Ru1 122.9(2) . . ?
O2 P Ru2 118.0(2) . . ?
O3 P Ru2 124.7(3) . . ?
Ru1 P Ru2 81.27(6) . . ?
B1 O1 C21 120.9(5) . . ?
C22 O2 P 127.4(6) . . ?
C23 O3 P 127.1(5) . . ?
C2 C1 C5 108.9(6) . . ?
C2 C1 C11 126.0(7) . . ?
C5 C1 C11 124.6(8) . . ?
C2 C1 Ru1 71.2(3) . . ?
C5 C1 Ru1 73.0(4) . . ?
C11 C1 Ru1 128.7(5) . . ?
C1 C2 C3 108.1(6) . . ?
C1 C2 C12 124.4(7) . . ?
C3 C2 C12 127.1(8) . . ?
C1 C2 Ru1 71.8(4) . . ?
C3 C2 Ru1 73.2(4) . . ?
C12 C2 Ru1 126.3(5) . . ?
C4 C3 C2 107.6(6) . . ?
C4 C3 C13 126.4(8) . . ?
C2 C3 C13 125.7(8) . . ?
C4 C3 Ru1 70.4(4) . . ?
C2 C3 Ru1 70.4(4) . . ?
C13 C3 Ru1 129.3(5) . . ?
C3 C4 C5 108.3(6) . . ?
C3 C4 C14 126.5(8) . . ?
C5 C4 C14 124.0(8) . . ?
C3 C4 Ru1 73.1(4) . . ?
C5 C4 Ru1 72.7(4) . . ?
C14 C4 Ru1 130.2(5) . . ?
C1 C5 C4 107.0(6) . . ?
C1 C5 C15 126.3(8) . . ?
C4 C5 C15 126.5(8) . . ?
C1 C5 Ru1 70.9(3) . . ?
C4 C5 Ru1 70.2(3) . . ?
C15 C5 Ru1 127.8(5) . . ?
C7 C6 C10 106.9(6) . . ?
C7 C6 C16 126.6(7) . . ?
C10 C6 C16 126.3(7) . . ?
C7 C6 Ru2 71.0(3) . . ?
C10 C6 Ru2 71.2(3) . . ?
C16 C6 Ru2 127.1(5) . . ?
C8 C7 C6 109.2(6) . . ?
C8 C7 C17 127.0(7) . . ?
C6 C7 C17 123.5(7) . . ?
C8 C7 Ru2 72.3(4) . . ?
C6 C7 Ru2 72.0(3) . . ?
C17 C7 Ru2 126.7(5) . . ?
C7 C8 C9 107.2(6) . . ?
C7 C8 C18 126.6(7) . . ?
C9 C8 C18 125.9(7) . . ?
C7 C8 Ru2 71.4(4) . . ?
C9 C8 Ru2 70.2(3) . . ?
C18 C8 Ru2 127.9(5) . . ?
C9 C10 C6 107.7(6) . . ?
C9 C10 C20 127.8(7) . . ?
C6 C10 C20 124.3(7) . . ?
C9 C10 Ru2 70.6(3) . . ?
C6 C10 Ru2 71.8(3) . . ?
C20 C10 Ru2 127.0(4) . . ?
C10 C9 C8 109.0(6) . . ?
C10 C9 C19 124.7(7) . . ?
C8 C9 C19 125.5(7) . . ?
C10 C9 Ru2 72.6(4) . . ?
C8 C9 Ru2 72.8(4) . . ?
C19 C9 Ru2 129.3(5) . . ?
O1 B1 B3 123.3(5) . . ?
O1 B1 B2 125.2(5) . . ?
B3 B1 B2 59.6(4) . . ?
O1 B1 Ru2 124.7(4) . . ?
B3 B1 Ru2 68.3(3) . . ?
B2 B1 Ru2 107.4(4) . . ?
O1 B1 Ru1 127.5(4) . . ?
B3 B1 Ru1 107.4(4) . . ?
B2 B1 Ru1 68.7(3) . . ?
Ru2 B1 Ru1 84.1(2) . . ?
B3 B2 B1 59.9(4) . . ?
B3 B2 Ru1 104.4(4) . . ?
B1 B2 Ru1 64.0(3) . . ?
B3 B2 H2 125.3(32) . . ?
B1 B2 H2 121.4(32) . . ?
Ru1 B2 H2 125.8(33) . . ?
B3 B2 H1 115.1(25) . . ?
B1 B2 H1 102.9(25) . . ?
Ru1 B2 H1 41.6(25) . . ?
H2 B2 H1 116.8(40) . . ?
B3 B2 H3 46.7(29) . . ?
B1 B2 H3 104.4(29) . . ?
Ru1 B2 H3 115.9(29) . . ?
H2 B2 H3 113.8(44) . . ?
H1 B2 H3 93.3(36) . . ?
B2 B3 B1 60.5(4) . . ?
B2 B3 Ru2 105.2(4) . . ?
B1 B3 Ru2 64.3(3) . . ?
B2 B3 H5 115.5(26) . . ?
B1 B3 H5 108.3(26) . . ?
Ru2 B3 H5 47.2(26) . . ?
B2 B3 H4 128.5(33) . . ?
B1 B3 H4 126.7(34) . . ?
Ru2 B3 H4 124.0(33) . . ?
H5 B3 H4 109.0(42) . . ?
B2 B3 H3 42.9(28) . . ?
B1 B3 H3 101.3(28) . . ?
Ru2 B3 H3 116.1(27) . . ?
H5 B3 H3 91.9(36) . . ?
H4 B3 H3 114.0(43) . . ?
C1 C11 H11A 109.5(5) . . ?
C1 C11 H11B 109.5(5) . . ?
H11A C11 H11B 109.5 . . ?
C1 C11 H11C 109.5(4) . . ?
H11A C11 H11C 109.5 . . ?
H11B C11 H11C 109.5 . . ?
C2 C12 H12A 109.5(5) . . ?
C2 C12 H12B 109.5(4) . . ?
H12A C12 H12B 109.5 . . ?
C2 C12 H12C 109.5(5) . . ?
H12A C12 H12C 109.5 . . ?
H12B C12 H12C 109.5 . . ?
C3 C13 H13A 109.5(4) . . ?
C3 C13 H13B 109.5(5) . . ?
H13A C13 H13B 109.5 . . ?
C3 C13 H13C 109.5(5) . . ?
H13A C13 H13C 109.5 . . ?
H13B C13 H13C 109.5 . . ?
C4 C14 H14A 109.5(5) . . ?
C4 C14 H14B 109.5(4) . . ?
H14A C14 H14B 109.5 . . ?
C4 C14 H14C 109.5(6) . . ?
H14A C14 H14C 109.5 . . ?
H14B C14 H14C 109.5 . . ?
C5 C15 H15A 109.5(4) . . ?
C5 C15 H15B 109.5(6) . . ?
H15A C15 H15B 109.5 . . ?
C5 C15 H15C 109.5(5) . . ?
H15A C15 H15C 109.5 . . ?
H15B C15 H15C 109.5 . . ?
C6 C16 H16A 109.5(4) . . ?
C6 C16 H16B 109.5(4) . . ?
H16A C16 H16B 109.5 . . ?
C6 C16 H16C 109.5(4) . . ?
H16A C16 H16C 109.5 . . ?
H16B C16 H16C 109.5 . . ?
C7 C17 H17A 109.5(4) . . ?
C7 C17 H17B 109.5(5) . . ?
H17A C17 H17B 109.5 . . ?
C7 C17 H17C 109.5(5) . . ?
H17A C17 H17C 109.5 . . ?
H17B C17 H17C 109.5 . . ?
C8 C18 H18A 109.5(5) . . ?
C8 C18 H18B 109.5(4) . . ?
H18A C18 H18B 109.5 . . ?
C8 C18 H18C 109.5(5) . . ?
H18A C18 H18C 109.5 . . ?
H18B C18 H18C 109.5 . . ?
C9 C19 H19A 109.5(4) . . ?
C9 C19 H19B 109.5(4) . . ?
H19A C19 H19B 109.5 . . ?
C9 C19 H19C 109.5(5) . . ?
H19A C19 H19C 109.5 . . ?
H19B C19 H19C 109.5 . . ?
C10 C20 H20A 109.5(4) . . ?
C10 C20 H20B 109.5(4) . . ?
H20A C20 H20B 109.5 . . ?
C10 C20 H20C 109.5(4) . . ?
H20A C20 H20C 109.5 . . ?
H20B C20 H20C 109.5 . . ?
O1 C21 H21A 109.5(4) . . ?
O1 C21 H21B 109.5(4) . . ?
H21A C21 H21B 109.5 . . ?
O1 C21 H21C 109.5(4) . . ?
H21A C21 H21C 109.5 . . ?
H21B C21 H21C 109.5 . . ?
O2 C22 H22A 109.5(5) . . ?
O2 C22 H22B 109.5(5) . . ?
H22A C22 H22B 109.5 . . ?
O2 C22 H22C 109.5(6) . . ?
H22A C22 H22C 109.5 . . ?
H22B C22 H22C 109.5 . . ?
O3 C23 H23A 109.5(4) . . ?
O3 C23 H23B 109.5(6) . . ?
H23A C23 H23B 109.5 . . ?
O3 C23 H23C 109.5(6) . . ?
H23A C23 H23C 109.5 . . ?
H23B C23 H23C 109.5 . . ?

loop_
_geom_bond_atom_site_label_1
_geom_bond_atom_site_label_2
_geom_bond_distance
_geom_bond_site_symmetry_2
_geom_bond_publ_flag
Ru1 B1 2.163(6) . ?
Ru1 P 2.220(2) . ?
Ru1 C2 2.229(6) . ?
Ru1 C4 2.230(6) . ?
Ru1 C1 2.236(6) . ?
Ru1 B2 2.242(7) . ?
Ru1 C3 2.266(6) . ?
Ru1 C5 2.263(6) . ?
Ru1 Ru2 2.8932(7) . ?
Ru1 H1 1.52(6) . ?
Ru2 B1 2.155(7) . ?
Ru2 P 2.223(2) . ?
Ru2 B3 2.221(7) . ?
Ru2 C9 2.225(6) . ?
Ru2 C7 2.247(6) . ?
Ru2 C10 2.251(6) . ?
Ru2 C8 2.259(6) . ?
Ru2 C6 2.260(6) . ?
Ru2 H5 1.64(6) . ?
P O2 1.614(5) . ?
P O3 1.618(5) . ?
O1 B1 1.397(8) . ?
O1 C21 1.408(8) . ?
O2 C22 1.421(9) . ?
O3 C23 1.299(10) . ?
C1 C2 1.415(10) . ?
C1 C5 1.395(10) . ?
C1 C11 1.515(9) . ?
C2 C3 1.406(9) . ?
C2 C12 1.513(10) . ?
C3 C4 1.410(10) . ?
C3 C13 1.505(10) . ?
C4 C5 1.432(11) . ?
C4 C14 1.513(9) . ?
C5 C15 1.495(10) . ?
C6 C7 1.428(9) . ?
C6 C10 1.432(9) . ?
C6 C16 1.500(10) . ?
C7 C8 1.404(10) . ?
C7 C17 1.497(10) . ?
C8 C9 1.421(10) . ?
C8 C18 1.503(10) . ?
C10 C9 1.412(10) . ?
C10 C20 1.494(9) . ?
C9 C19 1.517(10) . ?
B1 B3 1.761(9) . ?
B1 B2 1.770(10) . ?
B2 B3 1.755(10) . ?
B2 H2 1.05(6) . ?
B2 H1 1.37(6) . ?
B2 H3 1.20(6) . ?
B3 H5 1.33(6) . ?
B3 H4 1.09(7) . ?
B3 H3 1.28(6) . ?
C11 H11A 0.96 . ?
C11 H11B 0.96 . ?
C11 H11C 0.96 . ?
C12 H12A 0.96 . ?
C12 H12B 0.96 . ?
C12 H12C 0.96 . ?
C13 H13A 0.96 . ?
C13 H13B 0.96 . ?
C13 H13C 0.96 . ?
C14 H14A 0.96 . ?
C14 H14B 0.96 . ?
C14 H14C 0.96 . ?
C15 H15A 0.96 . ?
C15 H15B 0.96 . ?
C15 H15C 0.96 . ?
C16 H16A 0.96 . ?
C16 H16B 0.96 . ?
C16 H16C 0.96 . ?
C17 H17A 0.96 . ?
C17 H17B 0.96 . ?
C17 H17C 0.96 . ?
C18 H18A 0.96 . ?
C18 H18B 0.96 . ?
C18 H18C 0.96 . ?
C19 H19A 0.96 . ?
C19 H19B 0.96 . ?
C19 H19C 0.96 . ?
C20 H20A 0.96 . ?
C20 H20B 0.96 . ?
C20 H20C 0.96 . ?
C21 H21A 0.96 . ?
C21 H21B 0.96 . ?
C21 H21C 0.96 . ?
C22 H22A 0.96 . ?
C22 H22B 0.96 . ?
C22 H22C 0.96 . ?
C23 H23A 0.96 . ?
C23 H23B 0.96 . ?
C23 H23C 0.96 . ?
